data_1531605
loop_
_publ_author_name
'Karen, P.'

_publ_section_title
;
 Effects of oxygen nonstoichiometry and of its distribution on Verwey-type
 transitions and structure of Gd Ba Fe2 O5+w
;
_journal_name_full 'Journal of Solid State Chemistry'
_journal_page_first 9
_journal_page_last 23
_journal_volume 170
_journal_year 2003
_chemical_formula_sum 'Ba Fe2 Gd O5.181'
_chemical_name_systematic 'Gd Ba Fe2 O5.181'
_space_group_IT_number 47
_symmetry_space_group_name_Hall '-P 2 2'
_symmetry_space_group_name_H-M 'P m m m'
_cell_angle_alpha 90
_cell_angle_beta 90
_cell_angle_gamma 90
_cell_formula_units_Z 1
_cell_length_a 3.9836
_cell_length_b 3.89546
_cell_length_c 7.63557
_cell_volume 118.488
_citation_journal_id_ASTM JSSCBI
_cod_data_source_file Karen_JSSCBI_2003_1499.cif
_cod_data_source_block Ba1Fe2Gd1O5.181
_cod_original_cell_volume 118.4884
_cod_original_formula_sum 'Ba1 Fe2 Gd1 O5.181'
_cod_database_code 1531605

loop_
_symmetry_equiv_pos_as_xyz
x,y,z
-x,-y,z
x,-y,-z
-x,y,-z
-x,-y,-z
x,y,-z
-x,y,z
x,-y,z

loop_
_atom_site_label
_atom_site_type_symbol
_atom_site_fract_x
_atom_site_fract_y
_atom_site_fract_z
_atom_site_occupancy
_atom_site_U_iso_or_equiv
Fe2 Fe+2 0.5 0.5 0.25 0.181 0.0
O4 O-2 0.5 0.5 0.5 0.181 0.0
O1 O-2 0.5 0.5 0 1 0.0
Fe1 Fe+2 0.5 0.5 0.2599 0.819 0.0
Gd1 Gd+3 0 0 0.5 1 0.0
Ba1 Ba+2 0 0 0 1 0.0
O3 O-2 0 0.5 0.3062 1 0.0
O2 O-2 0.5 0 0.3062 1 0.0
